data_7217503
loop_
_publ_author_name
'Chen, Jin-Xiang'
'Zhao, Hai-Qing'
'Li, Huan-Huan'
'Huang, Sheng-Li'
'Ding, Ni-Ni'
'Chen, Wen-Hua'
'Young, David J.'
'Zhang, Wen-Hua'
'Andy Hor, T. S.'

_publ_section_title
;
 Bent tritopic carboxylates for coordination networks: clues to the origin
 of self-penetration
;
_journal_issue 33
_journal_name_full CrystEngComm
_journal_page_first 7722
_journal_paper_doi 10.1039/C4CE00830H
_journal_volume 16
_journal_year 2014
_chemical_formula_moiety '2(C27 H19 Cu N3 O7), C12 H10 Cu N2 O, 2(N O3)'
_chemical_formula_sum 'C66 H48 Cu3 N10 O21'
_chemical_formula_weight 1507.76
_chemical_name_systematic
; 
 ? 
;
_space_group_IT_number 15
_symmetry_cell_setting monoclinic
_symmetry_space_group_name_Hall '-C 2yc'
_symmetry_space_group_name_H-M 'C 1 2/c 1'
_atom_sites_solution_hydrogens geom
_atom_sites_solution_primary direct
_atom_sites_solution_secondary difmap
_audit_creation_method SHELXL-97
_audit_update_record
;
2014-04-12 # Formatted by publCIF
;
_cell_angle_alpha 90.00
_cell_angle_beta 106.047(2)
_cell_angle_gamma 90.00
_cell_formula_units_Z 4
_cell_length_a 30.925(3)
_cell_length_b 13.2450(11)
_cell_length_c 19.2577(15)
_cell_measurement_reflns_used 9602
_cell_measurement_temperature 153(2)
_cell_measurement_theta_max 24.15
_cell_measurement_theta_min 2.56
_cell_volume 7580.6(11)
_computing_cell_refinement 'ApexII (Bruker, 2011)'
_computing_data_collection 'ApexII (Bruker, 2011)'
_computing_data_reduction 'ApexII (Bruker, 2011)'
_computing_molecular_graphics 'SHELXL-97 (Sheldrick, 2008)'
_computing_publication_material 'publCIF (Westrip, 2010)'
_computing_structure_refinement 'SHELXL-97 (Sheldrick, 2008)'
_computing_structure_solution 'SHELXS-97 (Sheldrick, 2008)'
_diffrn_ambient_temperature 153(2)
_diffrn_measured_fraction_theta_full 1.000
_diffrn_measured_fraction_theta_max 1.000
_diffrn_measurement_device_type 'Bruker ApexII'
_diffrn_measurement_method 'phi and omega scans'
_diffrn_radiation_monochromator graphite
_diffrn_radiation_source 'fine-focus sealed tube'
_diffrn_radiation_type MoK\a
_diffrn_radiation_wavelength 0.71073
_diffrn_reflns_av_R_equivalents 0.0540
_diffrn_reflns_av_sigmaI/netI 0.0539
_diffrn_reflns_limit_h_max 31
_diffrn_reflns_limit_h_min -39
_diffrn_reflns_limit_k_max 16
_diffrn_reflns_limit_k_min -16
_diffrn_reflns_limit_l_max 24
_diffrn_reflns_limit_l_min -24
_diffrn_reflns_number 40631
_diffrn_reflns_theta_full 26.73
_diffrn_reflns_theta_max 26.73
_diffrn_reflns_theta_min 1.68
_diffrn_standards_decay_% 0
_diffrn_standards_interval_count 0
_diffrn_standards_interval_time 0
_diffrn_standards_number 0
_exptl_absorpt_coefficient_mu 0.908
_exptl_absorpt_correction_T_max 0.7128
_exptl_absorpt_correction_T_min 0.6596
_exptl_absorpt_correction_type multi-scan
_exptl_absorpt_process_details 'SADABS, (Sheldrick 2008)'
_exptl_crystal_colour blue
_exptl_crystal_density_diffrn 1.321
_exptl_crystal_density_method 'not measured'
_exptl_crystal_description block
_exptl_crystal_F_000 3076
_exptl_crystal_size_max 0.50
_exptl_crystal_size_mid 0.50
_exptl_crystal_size_min 0.40
_refine_diff_density_max 1.058
_refine_diff_density_min -0.970
_refine_diff_density_rms 0.093
_refine_ls_extinction_method none
_refine_ls_goodness_of_fit_ref 1.062
_refine_ls_hydrogen_treatment mixed
_refine_ls_matrix_type full
_refine_ls_number_parameters 492
_refine_ls_number_reflns 8050
_refine_ls_number_restraints 393
_refine_ls_restrained_S_all 1.114
_refine_ls_R_factor_all 0.1000
_refine_ls_R_factor_gt 0.0787
_refine_ls_shift/su_max 0.001
_refine_ls_shift/su_mean 0.000
_refine_ls_structure_factor_coef Fsqd
_refine_ls_weighting_details 'calc w=1/[\s^2^(Fo^2^)+(0.1666P)^2^+5.7719P] where P=(Fo^2^+2Fc^2^)/3'
_refine_ls_weighting_scheme calc
_refine_ls_wR_factor_gt 0.2443
_refine_ls_wR_factor_ref 0.2613
_reflns_number_gt 5627
_reflns_number_total 8050
_reflns_threshold_expression >2sigma(I)
_cod_duplicate_entry 7216693
_cod_data_source_file c4ce00830h2.cif
_cod_data_source_block Cpx4
_cod_original_sg_symbol_H-M C2/c
_cod_database_code 7217503

loop_
_symmetry_equiv_pos_as_xyz
'x, y, z'
'-x, y, -z+1/2'
'x+1/2, y+1/2, z'
'-x+1/2, y+1/2, -z+1/2'
'-x, -y, -z'
'x, -y, z-1/2'
'-x+1/2, -y+1/2, -z'
'x+1/2, -y+1/2, z-1/2'

loop_
_atom_site_label
_atom_site_type_symbol
_atom_site_fract_x
_atom_site_fract_y
_atom_site_fract_z
_atom_site_U_iso_or_equiv
_atom_site_adp_type
_atom_site_occupancy
_atom_site_symmetry_multiplicity
_atom_site_calc_flag
_atom_site_refinement_flags
_atom_site_disorder_assembly
_atom_site_disorder_group
Cu1 Cu -0.187245(19) -0.52744(5) 0.73293(3) 0.0606(2) Uani 1 1 d . . .
O1 O -0.32885(12) -0.0796(3) 0.3233(2) 0.0729(10) Uani 1 1 d . . .
O2 O -0.36414(16) 0.0138(3) 0.3857(3) 0.0895(13) Uani 1 1 d . . .
O1W O -0.17445(17) -0.6652(4) 0.6715(3) 0.0982(13) Uani 1 1 d . B .
N1 N -0.20676(14) -0.5987(4) 0.8111(2) 0.0713(12) Uani 1 1 d . B .
N2 N -0.12429(15) -0.5273(3) 0.7983(2) 0.0638(10) Uani 1 1 d . B .
C1 C -0.2294(2) -0.6870(5) 0.7976(4) 0.0847(17) Uani 1 1 d . . .
H1 H -0.2358 -0.7159 0.7508 0.102 Uiso 1 1 calc R B .
C2 C -0.2435(2) -0.7364(6) 0.8516(5) 0.102(2) Uani 1 1 d . B .
H2 H -0.2585 -0.7995 0.8413 0.122 Uiso 1 1 calc R . .
C3 C -0.2363(2) -0.6962(8) 0.9181(5) 0.112(3) Uani 1 1 d D . .
C4 C -0.2148(2) -0.6031(8) 0.9305(4) 0.111(3) Uani 1 1 d . B .
H4 H -0.2099 -0.5708 0.9761 0.134 Uiso 1 1 calc R . .
C5 C -0.2003(2) -0.5571(6) 0.8751(3) 0.0895(18) Uani 1 1 d . . .
H5 H -0.1854 -0.4938 0.8843 0.107 Uiso 1 1 calc R B .
C6 C -0.2508(3) -0.7575(9) 0.9703(4) 0.159(5) Uani 1 1 d D . .
H6 H -0.2639 -0.8204 0.9522 0.191 Uiso 1 1 calc R . .
C7 C -0.10155(17) -0.6122(4) 0.8189(3) 0.0707(13) Uani 1 1 d . . .
H7 H -0.1123 -0.6727 0.7936 0.085 Uiso 1 1 calc R B .
C8 C -0.06298(19) -0.6161(4) 0.8755(3) 0.0770(15) Uani 1 1 d . B .
H8 H -0.0477 -0.6784 0.8884 0.092 Uiso 1 1 calc R . .
C9 C -0.0466(2) -0.5295(5) 0.9134(3) 0.0762(15) Uani 1 1 d . . .
C10 C -0.0693(2) -0.4394(5) 0.8903(4) 0.0815(16) Uani 1 1 d . B .
H10 H -0.0586 -0.3775 0.9137 0.098 Uiso 1 1 calc R . .
C11 C -0.1080(2) -0.4420(4) 0.8325(3) 0.0733(14) Uani 1 1 d . . .
H11 H -0.1234 -0.3806 0.8167 0.088 Uiso 1 1 calc R B .
C12 C -0.0072(2) -0.5348(5) 0.9765(4) 0.0856(17) Uani 1 1 d . . .
H12 H 0.0095 -0.5960 0.9832 0.103 Uiso 1 1 calc R . .
C13 C -0.36947(16) -0.1634(4) 0.3907(3) 0.0633(12) Uani 1 1 d . . .
C14 C -0.3912(2) -0.1596(5) 0.4455(3) 0.0800(16) Uani 1 1 d . . .
H14 H -0.3965 -0.0966 0.4653 0.096 Uiso 1 1 calc R . .
C15 C -0.4046(2) -0.2468(5) 0.4703(4) 0.0937(19) Uani 1 1 d . . .
H15 H -0.4197 -0.2434 0.5070 0.112 Uiso 1 1 calc R . .
C16 C -0.3971(2) -0.3400(5) 0.4442(4) 0.094(2) Uani 1 1 d . B .
C17 C -0.3766(2) -0.3442(5) 0.3889(5) 0.102(2) Uani 1 1 d . . .
H17 H -0.3717 -0.4075 0.3692 0.122 Uiso 1 1 calc R . .
C18 C -0.3632(2) -0.2548(5) 0.3623(4) 0.0842(17) Uani 1 1 d . . .
H18 H -0.3495 -0.2577 0.3238 0.101 Uiso 1 1 calc R . .
C19 C -0.35301(16) -0.0683(5) 0.3660(3) 0.0665(13) Uani 1 1 d . . .
C20 C -0.4114(2) -0.4345(5) 0.4728(4) 0.0903(17) Uani 1 1 d . . .
H20A H -0.4435 -0.4295 0.4720 0.108 Uiso 1 1 calc R A 1
H20B H -0.4081 -0.4922 0.4420 0.108 Uiso 1 1 calc R A 1
O3 O -0.2561(3) -0.5325(10) 0.5729(5) 0.117(4) Uani 0.519(5) 1 d PDU B 1
O4 O -0.2479(7) -0.512(2) 0.6883(11) 0.070(4) Uani 0.519(5) 1 d PDU B 1
O5 O -0.4377(3) -0.3680(6) 0.7026(5) 0.053(2) Uani 0.519(5) 1 d PDU B 1
O6 O -0.3751(3) -0.4200(9) 0.7829(4) 0.105(3) Uani 0.519(5) 1 d PDU B 1
N3 N -0.3895(2) -0.4479(6) 0.5317(3) 0.0903(17) Uani 0.519(5) 1 d PGDU B 1
C21 C -0.40663(15) -0.4231(6) 0.5890(3) 0.051(2) Uani 0.519(5) 1 d PGDU B 1
H21 H -0.4371 -0.4024 0.5801 0.062 Uiso 0.519(5) 1 calc PR B 1
C22 C -0.37917(18) -0.4286(5) 0.6595(3) 0.0536(18) Uani 0.519(5) 1 d PGDU B 1
C23 C -0.33461(18) -0.4589(6) 0.6727(3) 0.053(2) Uani 0.519(5) 1 d PGDU B 1
H23 H -0.3158 -0.4627 0.7208 0.064 Uiso 0.519(5) 1 calc PR B 1
C24 C -0.31749(16) -0.4837(6) 0.6153(3) 0.062(2) Uani 0.519(5) 1 d PGDU B 1
C25 C -0.3449(2) -0.4782(5) 0.5448(3) 0.061(2) Uani 0.519(5) 1 d PGDU B 1
H25 H -0.3332 -0.4952 0.5056 0.073 Uiso 0.519(5) 1 calc PR B 1
C26 C -0.2699(4) -0.5165(10) 0.6257(8) 0.076(3) Uani 0.519(5) 1 d PDU B 1
C27 C -0.3986(4) -0.4029(9) 0.7201(6) 0.061(2) Uani 0.519(5) 1 d PDU B 1
O3A O -0.2543(8) -0.508(3) 0.6756(12) 0.078(5) Uani 0.481(5) 1 d PDU B 2
O4A O -0.2584(2) -0.4082(6) 0.7651(4) 0.075(2) Uani 0.481(5) 1 d PDU B 2
O5A O -0.4710(2) -0.3709(4) 0.6917(3) 0.0486(15) Uani 0.481(5) 1 d PDU B 2
O6A O -0.4183(3) -0.3973(7) 0.7960(4) 0.078(2) Uani 0.481(5) 1 d PDU B 2
N3A N -0.38705(18) -0.4359(5) 0.5687(2) 0.0524(19) Uani 0.481(5) 1 d PGDU B 2
C21A C -0.41591(14) -0.4162(6) 0.6111(3) 0.055(2) Uani 0.481(5) 1 d PGDU B 2
H21A H -0.4472 -0.4084 0.5891 0.066 Uiso 0.481(5) 1 calc PR B 2
C22A C -0.39891(18) -0.4079(6) 0.6856(3) 0.051(2) Uani 0.481(5) 1 d PGDU B 2
C23A C -0.35306(19) -0.4193(6) 0.7178(2) 0.054(2) Uani 0.481(5) 1 d PGDU B 2
H23A H -0.3414 -0.4136 0.7688 0.064 Uiso 0.481(5) 1 calc PR B 2
C24A C -0.32420(14) -0.4390(6) 0.6755(3) 0.053(2) Uani 0.481(5) 1 d PGDU B 2
C25A C -0.34119(17) -0.4473(5) 0.6009(3) 0.053(2) Uani 0.481(5) 1 d PGDU B 2
H25A H -0.3215 -0.4608 0.5720 0.064 Uiso 0.481(5) 1 calc PR B 2
C26A C -0.2748(3) -0.4542(8) 0.7082(6) 0.058(2) Uani 0.481(5) 1 d PDU B 2
C27A C -0.4319(4) -0.3916(10) 0.7291(7) 0.049(3) Uani 0.481(5) 1 d PDU B 2
Cu2 Cu -0.48137(3) -0.36911(6) 0.75959(5) 0.0403(3) Uani 0.50 1 d P B -1
N4 N -0.48950(15) -0.2206(2) 0.7467(3) 0.0538(9) Uani 0.50 1 d PG B -1
C28 C -0.46201(15) -0.1528(3) 0.7940(3) 0.0538(9) Uani 0.50 1 d PG B -1
H28 H -0.4381 -0.1770 0.8328 0.065 Uiso 0.50 1 calc PR B -1
C29 C -0.46953(18) -0.0496(3) 0.7846(3) 0.0538(9) Uani 0.50 1 d PG B -1
H29 H -0.4507 -0.0033 0.8170 0.065 Uiso 0.50 1 calc PR B -1
C30 C -0.5045(2) -0.0142(2) 0.7279(3) 0.0538(9) Uani 0.50 1 d PG B -1
C31 C -0.53205(18) -0.0820(3) 0.6806(3) 0.0538(9) Uani 0.50 1 d PG B -1
H31 H -0.5560 -0.0578 0.6418 0.065 Uiso 0.50 1 calc PR B -1
C32 C -0.52452(16) -0.1852(3) 0.6900(3) 0.0538(9) Uani 0.50 1 d PG B -1
H32 H -0.5433 -0.2316 0.6576 0.065 Uiso 0.50 1 calc PR B -1
C33 C -0.5116(3) 0.0959(6) 0.7164(6) 0.059(2) Uani 0.50 1 d P B -1
H33 H -0.5256 0.1196 0.6690 0.071 Uiso 0.50 1 calc PR B -1
C34 C -0.4995(2) 0.1624(4) 0.7692(3) 0.056(3) Uani 0.50 1 d PD B -1
H34 H -0.4852 0.1376 0.8162 0.068 Uiso 0.50 1 calc PR B -1
O2W O -0.4291(2) -0.3723(4) 0.8697(3) 0.0762(19) Uani 0.50 1 d PR B -1
C35 C -0.5065(2) 0.2730(2) 0.7608(2) 0.0526(9) Uani 0.50 1 d PGD B -1
C36 C -0.5075(2) 0.3192(3) 0.6956(2) 0.0526(9) Uani 0.50 1 d PG B -1
H36 H -0.5049 0.2797 0.6557 0.063 Uiso 0.50 1 calc PR B -1
C37 C -0.51223(15) 0.4234(3) 0.6886(2) 0.0526(9) Uani 0.50 1 d PG B -1
H37 H -0.5129 0.4550 0.6441 0.063 Uiso 0.50 1 calc PR B -1
N5 N -0.51598(18) 0.4813(2) 0.7469(2) 0.0526(9) Uani 0.50 1 d PG B -1
C38 C -0.51500(14) 0.4350(2) 0.8121(2) 0.0526(9) Uani 0.50 1 d PG B -1
H38 H -0.5176 0.4746 0.8519 0.063 Uiso 0.50 1 calc PR B -1
C39 C -0.51025(13) 0.3308(2) 0.8190(2) 0.0526(9) Uani 0.50 1 d PG B -1
H39 H -0.5096 0.2992 0.8636 0.063 Uiso 0.50 1 calc PR B -1
N6 N -0.5330(2) 0.3312(4) 0.9918(2) 0.216(6) Uani 0.592(14) 1 d PRD C 1
O7 O -0.5018(2) 0.2898(5) 0.9999(2) 0.216(6) Uani 0.592(14) 1 d PRD C 1
O8 O -0.5663(2) 0.3405(5) 0.9534(3) 0.216(6) Uani 0.592(14) 1 d PRD C 1
O9 O -0.5189(3) 0.3641(6) 1.0689(2) 0.216(6) Uani 0.592(14) 1 d PRD C 1
N6A N -0.5330(2) 0.3312(4) 0.9918(2) 0.168(6) Uani 0.408(14) 1 d PRD C 2
O7A O -0.5177(3) 0.4226(4) 0.9842(2) 0.168(6) Uani 0.408(14) 1 d PRD C 2
O8A O -0.5610(3) 0.2635(5) 1.0182(3) 0.168(6) Uani 0.408(14) 1 d PRD C 2
O9A O -0.56697(18) 0.3258(4) 0.9082(3) 0.168(6) Uani 0.408(14) 1 d PRD C 2

loop_
_atom_site_aniso_label
_atom_site_aniso_U_11
_atom_site_aniso_U_22
_atom_site_aniso_U_33
_atom_site_aniso_U_23
_atom_site_aniso_U_13
_atom_site_aniso_U_12
Cu1 0.0552(4) 0.0710(4) 0.0601(4) 0.0128(3) 0.0234(3) 0.0032(2)
O1 0.062(2) 0.081(2) 0.085(2) 0.0266(19) 0.0362(18) 0.0106(17)
O2 0.096(3) 0.079(3) 0.109(3) 0.012(2) 0.054(3) 0.008(2)
O1W 0.112(3) 0.090(3) 0.109(3) -0.014(2) 0.058(3) -0.006(2)
N1 0.061(2) 0.088(3) 0.070(3) 0.024(2) 0.028(2) 0.010(2)
N2 0.066(3) 0.060(2) 0.068(3) 0.0077(19) 0.024(2) -0.0061(18)
C1 0.078(4) 0.080(4) 0.107(5) 0.021(3) 0.045(3) -0.005(3)
C2 0.085(4) 0.111(5) 0.125(6) 0.047(5) 0.056(4) 0.000(4)
C3 0.059(3) 0.171(8) 0.112(6) 0.084(6) 0.033(4) 0.013(4)
C4 0.084(4) 0.192(9) 0.062(4) 0.021(4) 0.026(3) -0.003(5)
C5 0.085(4) 0.115(5) 0.070(4) 0.018(3) 0.025(3) -0.008(4)
C6 0.073(4) 0.270(13) 0.145(8) 0.133(10) 0.045(5) 0.039(6)
C7 0.064(3) 0.062(3) 0.084(4) 0.005(3) 0.017(3) 0.007(2)
C8 0.075(4) 0.064(3) 0.084(4) 0.007(3) 0.008(3) 0.008(3)
C9 0.072(3) 0.077(4) 0.076(4) 0.011(3) 0.015(3) 0.008(3)
C10 0.083(4) 0.067(3) 0.089(4) -0.009(3) 0.015(3) -0.011(3)
C11 0.078(4) 0.062(3) 0.076(3) 0.008(3) 0.016(3) 0.005(3)
C12 0.082(4) 0.085(4) 0.085(4) -0.001(3) 0.015(3) 0.009(3)
C13 0.050(3) 0.078(3) 0.064(3) 0.007(2) 0.019(2) 0.001(2)
C14 0.090(4) 0.073(3) 0.092(4) 0.005(3) 0.050(3) 0.005(3)
C15 0.102(5) 0.091(4) 0.110(5) 0.000(4) 0.067(4) -0.010(3)
C16 0.085(4) 0.077(4) 0.144(6) -0.019(4) 0.072(4) -0.021(3)
C17 0.101(5) 0.084(4) 0.147(7) -0.023(4) 0.079(5) -0.015(3)
C18 0.075(4) 0.097(4) 0.097(4) -0.006(3) 0.050(3) -0.009(3)
C19 0.050(3) 0.083(4) 0.066(3) 0.014(3) 0.014(2) 0.008(2)
C20 0.083(4) 0.071(3) 0.135(5) -0.003(4) 0.060(4) -0.010(3)
O3 0.070(5) 0.195(11) 0.091(6) 0.008(6) 0.030(5) 0.050(6)
O4 0.047(6) 0.090(7) 0.076(6) 0.020(6) 0.021(5) 0.005(5)
O5 0.057(4) 0.033(4) 0.075(5) 0.008(3) 0.029(4) 0.003(3)
O6 0.068(5) 0.180(10) 0.061(4) -0.010(5) 0.008(3) 0.036(5)
N3 0.083(4) 0.071(3) 0.135(5) -0.003(4) 0.060(4) -0.010(3)
C21 0.029(4) 0.041(4) 0.078(5) 0.018(4) 0.004(4) 0.005(3)
C22 0.047(4) 0.050(4) 0.067(4) 0.003(4) 0.020(4) -0.007(3)
C23 0.043(4) 0.060(6) 0.054(5) 0.003(4) 0.010(3) 0.001(4)
C24 0.063(5) 0.064(6) 0.065(5) 0.006(4) 0.026(4) 0.001(4)
C25 0.053(4) 0.073(6) 0.062(5) -0.002(4) 0.025(4) -0.006(4)
C26 0.057(5) 0.095(8) 0.081(6) 0.009(6) 0.029(5) 0.010(5)
C27 0.056(5) 0.054(5) 0.072(5) 0.002(5) 0.017(4) 0.003(4)
O3A 0.052(8) 0.113(11) 0.074(10) -0.001(9) 0.026(7) 0.014(7)
O4A 0.056(4) 0.081(5) 0.079(5) -0.006(4) 0.004(3) 0.011(3)
O5A 0.052(4) 0.036(3) 0.067(4) 0.005(2) 0.031(3) 0.001(2)
O6A 0.068(5) 0.109(6) 0.064(4) -0.004(4) 0.031(3) 0.007(4)
N3A 0.030(3) 0.034(3) 0.092(6) 0.011(4) 0.015(3) -0.004(3)
C21A 0.054(5) 0.052(5) 0.063(5) 0.005(4) 0.023(4) -0.011(4)
C22A 0.046(4) 0.043(5) 0.069(5) 0.002(5) 0.022(4) -0.004(4)
C23A 0.049(4) 0.057(5) 0.055(5) 0.004(4) 0.014(4) 0.003(4)
C24A 0.046(4) 0.052(5) 0.066(5) 0.007(4) 0.022(4) -0.002(4)
C25A 0.047(4) 0.055(5) 0.062(5) 0.010(4) 0.021(4) -0.001(4)
C26A 0.045(4) 0.064(6) 0.063(5) 0.008(4) 0.014(4) 0.000(4)
C27A 0.052(5) 0.034(6) 0.070(6) 0.001(5) 0.030(5) -0.003(4)
Cu2 0.0443(4) 0.0227(4) 0.0576(6) 0.0015(3) 0.0204(4) -0.0008(3)
N4 0.057(2) 0.0268(16) 0.076(2) 0.0017(13) 0.016(2) 0.0011(11)
C28 0.057(2) 0.0268(16) 0.076(2) 0.0017(13) 0.016(2) 0.0011(11)
C29 0.057(2) 0.0268(16) 0.076(2) 0.0017(13) 0.016(2) 0.0011(11)
C30 0.057(2) 0.0268(16) 0.076(2) 0.0017(13) 0.016(2) 0.0011(11)
C31 0.057(2) 0.0268(16) 0.076(2) 0.0017(13) 0.016(2) 0.0011(11)
C32 0.057(2) 0.0268(16) 0.076(2) 0.0017(13) 0.016(2) 0.0011(11)
C33 0.071(6) 0.029(4) 0.082(6) 0.009(4) 0.026(5) 0.013(4)
C34 0.076(5) 0.026(4) 0.064(8) 0.006(3) 0.015(7) 0.003(4)
O2W 0.086(5) 0.079(5) 0.060(4) 0.008(3) 0.015(4) 0.002(4)
C35 0.073(3) 0.0281(14) 0.062(2) 0.0021(14) 0.026(2) 0.0042(12)
C36 0.073(3) 0.0281(14) 0.062(2) 0.0021(14) 0.026(2) 0.0042(12)
C37 0.073(3) 0.0281(14) 0.062(2) 0.0021(14) 0.026(2) 0.0042(12)
N5 0.073(3) 0.0281(14) 0.062(2) 0.0021(14) 0.026(2) 0.0042(12)
C38 0.073(3) 0.0281(14) 0.062(2) 0.0021(14) 0.026(2) 0.0042(12)
C39 0.073(3) 0.0281(14) 0.062(2) 0.0021(14) 0.026(2) 0.0042(12)
N6 0.243(12) 0.190(9) 0.188(9) -0.056(7) 0.012(7) 0.045(7)
O7 0.243(12) 0.190(9) 0.188(9) -0.056(7) 0.012(7) 0.045(7)
O8 0.243(12) 0.190(9) 0.188(9) -0.056(7) 0.012(7) 0.045(7)
O9 0.243(12) 0.190(9) 0.188(9) -0.056(7) 0.012(7) 0.045(7)
N6A 0.209(13) 0.160(10) 0.148(8) -0.002(7) 0.070(7) 0.006(8)
O7A 0.209(13) 0.160(10) 0.148(8) -0.002(7) 0.070(7) 0.006(8)
O8A 0.209(13) 0.160(10) 0.148(8) -0.002(7) 0.070(7) 0.006(8)
O9A 0.209(13) 0.160(10) 0.148(8) -0.002(7) 0.070(7) 0.006(8)

loop_
_atom_type_symbol
_atom_type_description
_atom_type_scat_dispersion_real
_atom_type_scat_dispersion_imag
_atom_type_scat_source
C C 0.0033 0.0016 'International Tables Vol C Tables 4.2.6.8 and 6.1.1.4'
H H 0.0000 0.0000 'International Tables Vol C Tables 4.2.6.8 and 6.1.1.4'
N N 0.0061 0.0033 'International Tables Vol C Tables 4.2.6.8 and 6.1.1.4'
O O 0.0106 0.0060 'International Tables Vol C Tables 4.2.6.8 and 6.1.1.4'
Cu Cu 0.3201 1.2651 'International Tables Vol C Tables 4.2.6.8 and 6.1.1.4'

loop_
_geom_angle_atom_site_label_1
_geom_angle_atom_site_label_2
_geom_angle_atom_site_label_3
_geom_angle
_geom_angle_site_symmetry_1
_geom_angle_site_symmetry_3
O4 Cu1 O1 92.5(9) . 7_446
O4 Cu1 N2 167.8(7) . .
O1 Cu1 N2 89.73(16) 7_446 .
O4 Cu1 N1 85.6(8) . .
O1 Cu1 N1 160.7(2) 7_446 .
N2 Cu1 N1 88.30(18) . .
O4 Cu1 O3A 4.3(14) . .
O1 Cu1 O3A 89.2(11) 7_446 .
N2 Cu1 O3A 170.6(7) . .
N1 Cu1 O3A 89.6(9) . .
O4 Cu1 O1W 98.5(8) . .
O1 Cu1 O1W 100.90(17) 7_446 .
N2 Cu1 O1W 92.84(18) . .
N1 Cu1 O1W 98.34(19) . .
O3A Cu1 O1W 96.5(7) . .
C19 O1 Cu1 124.6(4) . 7_446
C5 N1 C1 118.6(5) . .
C5 N1 Cu1 120.5(4) . .
C1 N1 Cu1 120.7(4) . .
C7 N2 C11 118.3(5) . .
C7 N2 Cu1 121.9(4) . .
C11 N2 Cu1 118.6(4) . .
N1 C1 C2 121.0(7) . .
N1 C1 H1 119.5 . .
C2 C1 H1 119.5 . .
C3 C2 C1 121.3(8) . .
C3 C2 H2 119.4 . .
C1 C2 H2 119.4 . .
C2 C3 C4 117.3(6) . .
C2 C3 C6 115.8(9) . .
C4 C3 C6 126.9(9) . .
C3 C4 C5 119.4(7) . .
C3 C4 H4 120.3 . .
C5 C4 H4 120.3 . .
N1 C5 C4 122.3(7) . .
N1 C5 H5 118.9 . .
C4 C5 H5 118.9 . .
C6 C6 C3 130.9(16) 7_437 .
C6 C6 H6 114.6 7_437 .
C3 C6 H6 114.6 . .
N2 C7 C8 122.7(5) . .
N2 C7 H7 118.6 . .
C8 C7 H7 118.6 . .
C7 C8 C9 119.9(5) . .
C7 C8 H8 120.0 . .
C9 C8 H8 120.0 . .
C8 C9 C10 117.7(6) . .
C8 C9 C12 119.9(5) . .
C10 C9 C12 122.4(6) . .
C11 C10 C9 118.7(6) . .
C11 C10 H10 120.7 . .
C9 C10 H10 120.7 . .
N2 C11 C10 122.6(5) . .
N2 C11 H11 118.7 . .
C10 C11 H11 118.7 . .
C12 C12 C9 126.6(8) 5_547 .
C12 C12 H12 116.7 5_547 .
C9 C12 H12 116.7 . .
C18 C13 C14 119.0(5) . .
C18 C13 C19 121.6(5) . .
C14 C13 C19 119.4(5) . .
C15 C14 C13 119.4(6) . .
C15 C14 H14 120.3 . .
C13 C14 H14 120.3 . .
C14 C15 C16 122.5(6) . .
C14 C15 H15 118.8 . .
C16 C15 H15 118.8 . .
C15 C16 C17 118.4(6) . .
C15 C16 C20 121.6(6) . .
C17 C16 C20 119.9(6) . .
C16 C17 C18 119.6(6) . .
C16 C17 H17 120.2 . .
C18 C17 H17 120.2 . .
C13 C18 C17 121.0(5) . .
C13 C18 H18 119.5 . .
C17 C18 H18 119.5 . .
O2 C19 O1 124.9(5) . .
O2 C19 C13 119.9(5) . .
O1 C19 C13 115.1(5) . .
N3 C20 C16 109.8(7) . .
N3 C20 N3A 13.4(4) . .
C16 C20 N3A 108.0(5) . .
N3 C20 H20A 109.7 . .
C16 C20 H20A 109.7 . .
N3A C20 H20A 98.7 . .
N3 C20 H20B 109.7 . .
C16 C20 H20B 109.7 . .
N3A C20 H20B 121.7 . .
H20A C20 H20B 108.2 . .
C26 O4 Cu1 132.7(16) . .
C27 O5 Cu2 127.6(7) . .
C20 N3 C21 119.5(6) . .
C20 N3 C25 120.2(6) . .
C21 N3 C25 120.0 . .
N3 C21 C22 120.0 . .
N3 C21 H21 120.0 . .
C22 C21 H21 120.0 . .
C21 C22 C23 120.0 . .
C21 C22 C27 118.9(5) . .
C23 C22 C27 121.1(5) . .
C24 C23 C22 120.0 . .
C24 C23 H23 120.0 . .
C22 C23 H23 120.0 . .
C23 C24 C25 120.0 . .
C23 C24 C26 122.7(7) . .
C25 C24 C26 117.3(7) . .
C24 C25 N3 120.0 . .
C24 C25 H25 120.0 . .
N3 C25 H25 120.0 . .
O4 C26 O3 127.2(14) . .
O4 C26 C24 112.4(12) . .
O3 C26 C24 119.8(11) . .
O6 C27 O5 126.1(11) . .
O6 C27 C22 117.7(9) . .
O5 C27 C22 116.2(9) . .
C26A O3A Cu1 112.2(14) . .
C21A N3A C25A 120.0 . .
C21A N3A C20 116.6(4) . .
C25A N3A C20 123.2(4) . .
N3A C21A C22A 120.0 . .
N3A C21A H21A 120.0 . .
C22A C21A H21A 120.0 . .
C21A C22A C23A 120.0 . .
C21A C22A C27A 117.7(6) . .
C23A C22A C27A 122.2(6) . .
C24A C23A C22A 120.0 . .
C24A C23A H23A 120.0 . .
C22A C23A H23A 120.0 . .
C23A C24A C25A 120.0 . .
C23A C24A C26A 121.6(5) . .
C25A C24A C26A 118.4(5) . .
C24A C25A N3A 120.0 . .
C24A C25A H25A 120.0 . .
N3A C25A H25A 120.0 . .
O4A C26A O3A 126.4(13) . .
O4A C26A C24A 115.5(8) . .
O3A C26A C24A 118.1(12) . .
O6A C27A O5A 127.1(11) . .
O6A C27A C22A 118.8(10) . .
O5A C27A C22A 114.1(9) . .
O5 Cu2 N4 90.3(3) . .
O5 Cu2 O2W 95.7(3) . .
N4 Cu2 O2W 99.6(2) . .
C28 N4 C32 120.0 . .
C28 N4 Cu2 121.6(3) . .
C32 N4 Cu2 118.4(3) . .
C29 C28 N4 120.0 . .
C29 C28 H28 120.0 . .
N4 C28 H28 120.0 . .
C28 C29 C30 120.0 . .
C28 C29 H29 120.0 . .
C30 C29 H29 120.0 . .
C29 C30 C31 120.0 . .
C29 C30 C33 120.0(5) . .
C31 C30 C33 120.0(5) . .
C32 C31 C30 120.0 . .
C32 C31 H31 120.0 . .
C30 C31 H31 120.0 . .
C31 C32 N4 120.0 . .
C31 C32 H32 120.0 . .
N4 C32 H32 120.0 . .
C34 C33 C30 122.9(8) . .
C34 C33 H33 118.5 . .
C30 C33 H33 118.5 . .
C33 C34 C35 125.0(6) . .
C33 C34 H34 117.5 . .
C35 C34 H34 117.5 . .
C36 C35 C39 120.0 . .
C36 C35 C34 120.1(3) . .
C39 C35 C34 119.9(3) . .
C35 C36 C37 120.0 . .
C35 C36 H36 120.0 . .
C37 C36 H36 120.0 . .
C36 C37 N5 120.0 . .
C36 C37 H37 120.0 . .
N5 C37 H37 120.0 . .
C38 N5 C37 120.0 . .
N5 C38 C39 120.0 . .
N5 C38 H38 120.0 . .
C39 C38 H38 120.0 . .
C38 C39 C35 120.0 . .
C38 C39 H39 120.0 . .
C35 C39 H39 120.0 . .
O7 N6 O8 141.8 . .
O7 N6 O9 90.1 . .
O8 N6 O9 127.0 . .
O7A N6A O8A 151.9 . .
O7A N6A O9A 94.7 . .
O8A N6A O9A 92.0 . .

loop_
_geom_bond_atom_site_label_1
_geom_bond_atom_site_label_2
_geom_bond_distance
_geom_bond_site_symmetry_2
Cu1 O4 1.845(19) .
Cu1 O1 1.931(3) 7_446
Cu1 N2 2.005(5) .
Cu1 N1 2.006(4) .
Cu1 O3A 2.08(2) .
Cu1 O1W 2.268(4) .
O1 C19 1.264(6) .
O1 Cu1 1.931(3) 7_446
O2 C19 1.232(7) .
N1 C5 1.315(8) .
N1 C1 1.350(8) .
N2 C7 1.327(7) .
N2 C11 1.334(7) .
C1 C2 1.397(8) .
C1 H1 0.9500 .
C2 C3 1.347(12) .
C2 H2 0.9500 .
C3 C4 1.390(13) .
C3 C6 1.456(8) .
C4 C5 1.404(9) .
C4 H4 0.9500 .
C5 H5 0.9500 .
C6 C6 1.147(15) 7_437
C6 H6 0.9500 .
C7 C8 1.376(8) .
C7 H7 0.9500 .
C8 C9 1.379(8) .
C8 H8 0.9500 .
C9 C10 1.393(9) .
C9 C12 1.466(9) .
C10 C11 1.391(8) .
C10 H10 0.9500 .
C11 H11 0.9500 .
C12 C12 1.283(13) 5_547
C12 H12 0.9500 .
C13 C18 1.365(8) .
C13 C14 1.400(7) .
C13 C19 1.486(8) .
C14 C15 1.358(9) .
C14 H14 0.9500 .
C15 C16 1.376(9) .
C15 H15 0.9500 .
C16 C17 1.383(9) .
C16 C20 1.483(9) .
C17 C18 1.399(9) .
C17 H17 0.9500 .
C18 H18 0.9500 .
C20 N3 1.162(9) .
C20 N3A 1.792(9) .
C20 H20A 0.9900 .
C20 H20B 0.9900 .
O3 C26 1.226(14) .
O4 C26 1.212(19) .
O5 C27 1.252(14) .
O5 Cu2 1.961(9) .
O6 C27 1.248(12) .
N3 C21 1.3900 .
N3 C25 1.3900 .
C21 C22 1.3900 .
C21 H21 0.9500 .
C22 C23 1.3900 .
C22 C27 1.491(11) .
C23 C24 1.3900 .
C23 H23 0.9500 .
C24 C25 1.3900 .
C24 C26 1.493(10) .
C25 H25 0.9500 .
O3A C26A 1.24(2) .
O4A C26A 1.233(12) .
O5A C27A 1.255(15) .
O6A C27A 1.243(13) .
N3A C21A 1.3900 .
N3A C25A 1.3900 .
C21A C22A 1.3900 .
C21A H21A 0.9500 .
C22A C23A 1.3900 .
C22A C27A 1.504(12) .
C23A C24A 1.3900 .
C23A H23A 0.9500 .
C24A C25A 1.3900 .
C24A C26A 1.496(9) .
C25A H25A 0.9500 .
Cu2 N4 1.989(3) .
Cu2 O2W 2.284(6) .
N4 C28 1.3900 .
N4 C32 1.3900 .
C28 C29 1.3900 .
C28 H28 0.9500 .
C29 C30 1.3900 .
C29 H29 0.9500 .
C30 C31 1.3900 .
C30 C33 1.483(9) .
C31 C32 1.3900 .
C31 H31 0.9500 .
C32 H32 0.9500 .
C33 C34 1.318(11) .
C33 H33 0.9500 .
C34 C35 1.482(6) .
C34 H34 0.9500 .
C35 C36 1.3900 .
C35 C39 1.3900 .
C36 C37 1.3900 .
C36 H36 0.9500 .
C37 N5 1.3900 .
C37 H37 0.9500 .
N5 C38 1.3900 .
C38 C39 1.3900 .
C38 H38 0.9500 .
C39 H39 0.9500 .
N6 O7 1.0818 .
N6 O8 1.0950 .
N6 O9 1.4910 .
N6A O7A 1.3221 .
N6A O8A 1.4328 .
N6A O9A 1.6628 .

loop_
_geom_torsion_atom_site_label_1
_geom_torsion_atom_site_label_2
_geom_torsion_atom_site_label_3
_geom_torsion_atom_site_label_4
_geom_torsion
_geom_torsion_site_symmetry_1
_geom_torsion_site_symmetry_4
O4 Cu1 N1 C5 -110.4(9) . .
O1 Cu1 N1 C5 -25.3(8) 7_446 .
N2 Cu1 N1 C5 59.0(5) . .
O3A Cu1 N1 C5 -111.8(9) . .
O1W Cu1 N1 C5 151.6(5) . .
O4 Cu1 N1 C1 65.1(9) . .
O1 Cu1 N1 C1 150.2(5) 7_446 .
N2 Cu1 N1 C1 -125.4(4) . .
O3A Cu1 N1 C1 63.7(9) . .
O1W Cu1 N1 C1 -32.8(5) . .
O4 Cu1 N2 C7 125(4) . .
O1 Cu1 N2 C7 -134.5(4) 7_446 .
N1 Cu1 N2 C7 64.7(4) . .
O3A Cu1 N2 C7 142(6) . .
O1W Cu1 N2 C7 -33.6(4) . .
O4 Cu1 N2 C11 -43(4) . .
O1 Cu1 N2 C11 58.1(4) 7_446 .
N1 Cu1 N2 C11 -102.7(4) . .
O3A Cu1 N2 C11 -25(6) . .
O1W Cu1 N2 C11 159.0(4) . .
C5 N1 C1 C2 -3.6(9) . .
Cu1 N1 C1 C2 -179.3(5) . .
N1 C1 C2 C3 2.1(10) . .
C1 C2 C3 C4 0.9(11) . .
C1 C2 C3 C6 -177.3(6) . .
C2 C3 C4 C5 -2.2(11) . .
C6 C3 C4 C5 175.7(7) . .
C1 N1 C5 C4 2.3(10) . .
Cu1 N1 C5 C4 177.9(5) . .
C3 C4 C5 N1 0.7(11) . .
C2 C3 C6 C6 -179.5(12) . 7_437
C4 C3 C6 C6 2.5(18) . 7_437
C11 N2 C7 C8 2.4(8) . .
Cu1 N2 C7 C8 -165.1(4) . .
N2 C7 C8 C9 0.2(9) . .
C7 C8 C9 C10 -2.5(9) . .
C7 C8 C9 C12 176.1(6) . .
C8 C9 C10 C11 2.3(10) . .
C12 C9 C10 C11 -176.3(6) . .
C7 N2 C11 C10 -2.6(9) . .
Cu1 N2 C11 C10 165.3(5) . .
C9 C10 C11 N2 0.2(10) . .
C8 C9 C12 C12 -167.4(10) . 5_547
C10 C9 C12 C12 11.1(14) . 5_547
C18 C13 C14 C15 1.5(9) . .
C19 C13 C14 C15 -177.3(6) . .
C13 C14 C15 C16 1.0(11) . .
C14 C15 C16 C17 -2.4(12) . .
C14 C15 C16 C20 179.0(7) . .
C15 C16 C17 C18 1.4(12) . .
C20 C16 C17 C18 -179.9(7) . .
C14 C13 C18 C17 -2.4(9) . .
C19 C13 C18 C17 176.4(6) . .
C16 C17 C18 C13 1.0(11) . .
Cu1 O1 C19 O2 -11.2(8) 7_446 .
Cu1 O1 C19 C13 166.9(3) 7_446 .
C18 C13 C19 O2 170.7(6) . .
C14 C13 C19 O2 -10.6(8) . .
C18 C13 C19 O1 -7.5(7) . .
C14 C13 C19 O1 171.3(5) . .
C15 C16 C20 N3 -69.2(10) . .
C17 C16 C20 N3 112.2(9) . .
C15 C16 C20 N3A -55.1(9) . .
C17 C16 C20 N3A 126.3(7) . .
O1 Cu1 O4 C26 58(3) 7_446 .
N2 Cu1 O4 C26 158(2) . .
N1 Cu1 O4 C26 -141(3) . .
O3A Cu1 O4 C26 19(22) . .
O1W Cu1 O4 C26 -43(3) . .
C16 C20 N3 C21 100.4(6) . .
N3A C20 N3 C21 15.8(18) . .
C16 C20 N3 C25 -72.8(8) . .
N3A C20 N3 C25 -157(3) . .
C20 N3 C21 C22 -173.2(9) . .
C25 N3 C21 C22 0.0 . .
N3 C21 C22 C23 0.0 . .
N3 C21 C22 C27 -179.2(8) . .
C21 C22 C23 C24 0.0 . .
C27 C22 C23 C24 179.2(8) . .
C22 C23 C24 C25 0.0 . .
C22 C23 C24 C26 179.8(9) . .
C23 C24 C25 N3 0.0 . .
C26 C24 C25 N3 -179.8(8) . .
C20 N3 C25 C24 173.1(9) . .
C21 N3 C25 C24 0.0 . .
Cu1 O4 C26 O3 -1(4) . .
Cu1 O4 C26 C24 -172(2) . .
C23 C24 C26 O4 -5(2) . .
C25 C24 C26 O4 175.0(18) . .
C23 C24 C26 O3 -176.3(11) . .
C25 C24 C26 O3 3.4(16) . .
Cu2 O5 C27 O6 -21(2) . .
Cu2 O5 C27 C22 157.1(7) . .
C21 C22 C27 O6 171.5(9) . .
C23 C22 C27 O6 -7.7(14) . .
C21 C22 C27 O5 -6.9(14) . .
C23 C22 C27 O5 174.0(8) . .
O4 Cu1 O3A C26A 44(22) . .
O1 Cu1 O3A C26A -97(2) 7_446 .
N2 Cu1 O3A C26A -14(9) . .
N1 Cu1 O3A C26A 64(2) . .
O1W Cu1 O3A C26A 162(2) . .
N3 C20 N3A C21A -155(2) . .
C16 C20 N3A C21A 105.5(5) . .
N3 C20 N3A C25A 31(2) . .
C16 C20 N3A C25A -69.2(6) . .
C25A N3A C21A C22A 0.0 . .
C20 N3A C21A C22A -174.8(5) . .
N3A C21A C22A C23A 0.0 . .
N3A C21A C22A C27A -177.0(9) . .
C21A C22A C23A C24A 0.0 . .
C27A C22A C23A C24A 176.9(9) . .
C22A C23A C24A C25A 0.0 . .
C22A C23A C24A C26A -178.5(8) . .
C23A C24A C25A N3A 0.0 . .
C26A C24A C25A N3A 178.6(8) . .
C21A N3A C25A C24A 0.0 . .
C20 N3A C25A C24A 174.5(5) . .
Cu1 O3A C26A O4A 6(3) . .
Cu1 O3A C26A C24A -176.2(11) . .
C23A C24A C26A O4A -30.1(11) . .
C25A C24A C26A O4A 151.4(7) . .
C23A C24A C26A O3A 152(2) . .
C25A C24A C26A O3A -27(2) . .
C21A C22A C27A O6A 170.6(9) . .
C23A C22A C27A O6A -6.4(15) . .
C21A C22A C27A O5A -11.1(13) . .
C23A C22A C27A O5A 172.0(7) . .
C27 O5 Cu2 N4 126.8(11) . .
C27 O5 Cu2 O2W 27.1(11) . .
O5 Cu2 N4 C28 -87.9(4) . .
O2W Cu2 N4 C28 7.9(4) . .
O5 Cu2 N4 C32 94.1(4) . .
O2W Cu2 N4 C32 -170.1(3) . .
C32 N4 C28 C29 0.0 . .
Cu2 N4 C28 C29 -178.0(4) . .
N4 C28 C29 C30 0.0 . .
C28 C29 C30 C31 0.0 . .
C28 C29 C30 C33 -178.0(7) . .
C29 C30 C31 C32 0.0 . .
C33 C30 C31 C32 178.0(7) . .
C30 C31 C32 N4 0.0 . .
C28 N4 C32 C31 0.0 . .
Cu2 N4 C32 C31 178.1(4) . .
C29 C30 C33 C34 -27.2(11) . .
C31 C30 C33 C34 154.8(7) . .
C30 C33 C34 C35 -179.0(7) . .
C33 C34 C35 C36 -29.2(9) . .
C33 C34 C35 C39 153.4(7) . .
C39 C35 C36 C37 0.0 . .
C34 C35 C36 C37 -177.4(6) . .
C35 C36 C37 N5 0.0 . .
C36 C37 N5 C38 0.0 . .
C37 N5 C38 C39 0.0 . .
N5 C38 C39 C35 0.0 . .
C36 C35 C39 C38 0.0 . .
C34 C35 C39 C38 177.4(6) . .

loop_
_platon_squeeze_void_nr
_platon_squeeze_void_average_x
_platon_squeeze_void_average_y
_platon_squeeze_void_average_z
_platon_squeeze_void_volume
_platon_squeeze_void_count_electrons
_platon_squeeze_void_content
1 0.250 -0.250 0.500 260 53 ' '
2 0.250 0.250 1.000 260 53 ' '
3 0.750 -0.250 0.000 260 53 ' '
4 0.750 0.250 0.500 260 53 ' '
